data_9011363
loop_
_publ_author_name
'Rettig, S. J.'
'Trotter, J.'

_publ_section_title
;
 Refinement of the structure of orthorhombic sulfur, alpha-S8
 Locality: synthetic
 Sample: at T = 298 K
 Note: alpha phase
 Note: coordinate positions of atoms correspond to high-angle refinements
;
_journal_name_full 'Acta Crystallographica, Section C'
_journal_page_first 2260
_journal_page_last 2262
_journal_paper_doi 10.1107/S0108270187088152
_journal_volume 43
_journal_year 1987
_chemical_formula_sum S8
_chemical_name_mineral Sulfur
_space_group_IT_number 70
_symmetry_space_group_name_Hall '-F 2uv 2vw'
_symmetry_space_group_name_H-M 'F d d d :2'
_cell_angle_alpha 90
_cell_angle_beta 90
_cell_angle_gamma 90
_cell_length_a 10.4646
_cell_length_b 12.8660
_cell_length_c 24.4860
_cell_formula_units_Z 16
_cell_volume 3296.735
_diffrn_ambient_temperature 298
_exptl_crystal_density_diffrn 2.067
_cod_original_sg_symbol_H-M 'F d d d'
_cod_database_code 9011363

loop_
_symmetry_equiv_pos_as_xyz
x,y,z
x,1/2+y,1/2+z
1/2+x,y,1/2+z
1/2+x,1/2+y,z
3/4+x,-y,3/4+z
3/4+x,1/2-y,1/4+z
1/4+x,-y,1/4+z
1/4+x,1/2-y,3/4+z
3/4-x,y,3/4-z
3/4-x,1/2+y,1/4-z
1/4-x,y,1/4-z
1/4-x,1/2+y,3/4-z
-x,3/4+y,3/4+z
-x,1/4+y,1/4+z
1/2-x,3/4+y,1/4+z
1/2-x,1/4+y,3/4+z
x,3/4-y,3/4-z
x,1/4-y,1/4-z
1/2+x,3/4-y,1/4-z
1/2+x,1/4-y,3/4-z
3/4+x,3/4+y,-z
3/4+x,1/4+y,1/2-z
1/4+x,3/4+y,1/2-z
1/4+x,1/4+y,-z
3/4-x,3/4-y,z
3/4-x,1/4-y,1/2+z
1/4-x,3/4-y,1/2+z
1/4-x,1/4-y,z
-x,-y,-z
-x,1/2-y,1/2-z
1/2-x,-y,1/2-z
1/2-x,1/2-y,-z

loop_
_atom_site_aniso_label
_atom_site_aniso_U_11
_atom_site_aniso_U_22
_atom_site_aniso_U_33
_atom_site_aniso_U_12
_atom_site_aniso_U_13
_atom_site_aniso_U_23
S1 0.05980 0.03900 0.03260 0.00310 0.00480 0.00790
S2 0.04390 0.04780 0.04110 0.00960 -0.00510 0.00150
S3 0.05720 0.03660 0.04240 0.00110 0.00610 -0.00910
S4 0.03320 0.06180 0.03310 -0.00210 0.00580 0.00280

loop_
_atom_site_label
_atom_site_fract_x
_atom_site_fract_y
_atom_site_fract_z
_atom_site_U_iso_or_equiv
S1 0.85585 -0.04732 -0.04860 0.04400
S2 0.70723 -0.02031 0.00406 0.04400
S3 0.78402 0.03022 0.07618 0.04500
S4 0.78595 -0.09239 0.12947 0.04300

loop_
_cod_related_entry_id
_cod_related_entry_database
_cod_related_entry_code
1 ChemSpider 59726
2 AMCSD 0010057
3 AMCSD 0010059

loop_
_[local]_alternative_name_id
_[local]_alternative_name_type
_[local]_alternative_name_source
_[local]_alternative_name_source_id
_[local]_alternative_name_value
1 mineral AMCSD 0010057 "Sulphur"
2 mineral AMCSD 0010059 "Sulfur"

_database_code_amcsd 0010057
